data_2003832
loop_
_publ_author_name
'Ohba, S.'
'Fujita, T.'
'Bernal, I.'

_publ_section_title
;
 Phase Transition of Hexaamminechromium(III) Pentachlorocuprate(II)
;
_journal_issue 8
_journal_name_full 'Acta Crystallographica Section C'
_journal_page_first 1481
_journal_page_last 1483
_journal_paper_doi 10.1107/S0108270195001521
_journal_volume 51
_journal_year 1995
_chemical_compound_source synthesis
_chemical_formula_moiety 'H18 Cr N6,Cl5 Cu'
_chemical_formula_sum 'Cl5 Cr Cu H18 N6'
_chemical_formula_weight 395.0
_space_group_crystal_system tetragonal
_space_group_IT_number 142
_space_group_name_Hall '-I 4bd 2c (1/2*x+1/2*y,-1/2*x+1/2*y,z)'
_space_group_name_H-M_alt 'F 41/a d c'
_atom_type_scat_source IntTabIV
_cell_angle_alpha 90
_cell_angle_beta 90
_cell_angle_gamma 90
_cell_formula_units_Z 32
_cell_length_a 22.155(3)
_cell_length_b 22.155(3)
_cell_length_c 22.181(6)
_cell_measurement_reflns_used 16
_cell_measurement_temperature 120
_cell_measurement_theta_max 15
_cell_measurement_theta_min 10
_cell_volume 10887(4)
_diffrn_measurement_device 'Rigaku AFC-5'
_diffrn_measurement_method \w
_diffrn_radiation_type MoK\a
_diffrn_radiation_wavelength 0.71073
_diffrn_reflns_av_R_equivalents 0.027_after_correction_for_twinning
_diffrn_reflns_limit_h_max 28
_diffrn_reflns_limit_h_min 0
_diffrn_reflns_limit_k_max 28
_diffrn_reflns_limit_k_min -13
_diffrn_reflns_limit_l_max 28
_diffrn_reflns_limit_l_min -28
_diffrn_reflns_number 6833
_diffrn_reflns_theta_max 27.5
_diffrn_standards_decay_% 3
_diffrn_standards_interval_count 100
_diffrn_standards_number 5
_exptl_absorpt_coefficient_mu 3.32
_exptl_absorpt_correction_T_max 0.526
_exptl_absorpt_correction_T_min 0.489
_exptl_absorpt_correction_type integration
_exptl_crystal_colour orange
_exptl_crystal_density_diffrn 1.93
_exptl_crystal_description prism
_exptl_crystal_size_max 0.25
_exptl_crystal_size_mid 0.25
_exptl_crystal_size_min 0.25
_refine_diff_density_max 1.2
_refine_diff_density_min -1.0
_refine_ls_extinction_coef 0.6E4(3)
_refine_ls_extinction_method 'Type 1, Gaussian (Becker & Coppens, 1975) '
_refine_ls_goodness_of_fit_obs 6.73
_refine_ls_hydrogen_treatment 'H atom not introduced'
_refine_ls_number_parameters 62
_refine_ls_number_reflns 1327
_refine_ls_R_factor_obs 0.100
_refine_ls_shift/esd_max 0.2
_refine_ls_structure_factor_coef F
_refine_ls_weighting_details 'w = 1/[\s^2^(|Fo|)+(0.015|Fo|)^2^]'
_refine_ls_weighting_scheme calc
_refine_ls_wR_factor_obs 0.092
_reflns_number_observed 1327
_reflns_number_total 1668
_reflns_observed_criterion |Fo|>3\s(|Fo|)
_cod_data_source_file oh1078.cif
_cod_data_source_block II
_cod_depositor_comments
;
 Marking attached hydrogen atoms.

 Antanas Vaitkus,
 2018-02-02

 Changing the symmetry operators to match those of the 'F 41/a d c' space
 group after consulting the original publication.

 Antanas Vaitkus,
 2018-02-02

The following automatic conversions were performed:

'_refine_ls_weighting_scheme' value '1/[\s^2^(|Fo|)+(0.015|Fo|)^2^]'
was changed to 'calc'. New tag '_refine_ls_weighting_details' was
created. The value of the new tag was set to 'w =
1/[\s^2^(|Fo|)+(0.015|Fo|)^2^]'.

Automatic conversion script
Id: cif_fix_values 3143 2015-03-26 13:38:13Z robertas 
;
_cod_original_cell_volume 10887(2)
_cod_original_sg_symbol_Hall '-F 4u1 -21vcw'
_cod_original_formula_sum 'H18 Cl5 Cr1 Cu1 N6'
_cod_database_code 2003832

loop_
_space_group_symop_id
_space_group_symop_operation_xyz
1 x,y,z
2 -y+1/2,x+1/4,z+1/4
3 -x+1/4,-y+3/4,z+1/2
4 y+3/4,-x+1/2,z+3/4
5 -y,-x,-z+1/2
6 x+1/2,-y+1/4,-z+3/4
7 y+1/4,x+3/4,-z
8 -x+3/4,y+1/2,-z+1/4
9 -x,-y,-z
10 y+1/2,-x+3/4,-z+3/4
11 x+3/4,y+1/4,-z+1/2
12 -y+1/4,x+1/2,-z+1/4
13 y,x,z+1/2
14 -x+1/2,y+3/4,z+1/4
15 -y+3/4,-x+1/4,z
16 x+1/4,-y+1/2,z+3/4
17 x+1/2,y+1/2,z
18 -y,x+3/4,z+1/4
19 -x+3/4,-y+1/4,z+1/2
20 y+1/4,-x,z+3/4
21 -y+1/2,-x+1/2,-z+1/2
22 x,-y+3/4,-z+3/4
23 y+3/4,x+1/4,-z
24 -x+1/4,y,-z+1/4
25 -x+1/2,-y+1/2,-z
26 y,-x+1/4,-z+3/4
27 x+1/4,y+3/4,-z+1/2
28 -y+3/4,x,-z+1/4
29 y+1/2,x+1/2,z+1/2
30 -x,y+1/4,z+1/4
31 -y+1/4,-x+3/4,z
32 x+3/4,-y,z+3/4
33 x+1/2,y,z+1/2
34 -y,x+1/4,z+3/4
35 -x+3/4,-y+3/4,z
36 y+1/4,-x+1/2,z+1/4
37 -y+1/2,-x,-z
38 x,-y+1/4,-z+1/4
39 y+3/4,x+3/4,-z+1/2
40 -x+1/4,y+1/2,-z+3/4
41 -x+1/2,-y,-z+1/2
42 y,-x+3/4,-z+1/4
43 x+1/4,y+1/4,-z
44 -y+3/4,x+1/2,-z+3/4
45 y+1/2,x,z
46 -x,y+3/4,z+3/4
47 -y+1/4,-x+1/4,z+1/2
48 x+3/4,-y+1/2,z+1/4
49 x,y+1/2,z+1/2
50 -y+1/2,x+3/4,z+3/4
51 -x+1/4,-y+1/4,z
52 y+3/4,-x,z+1/4
53 -y,-x+1/2,-z
54 x+1/2,-y+3/4,-z+1/4
55 y+1/4,x+1/4,-z+1/2
56 -x+3/4,y,-z+3/4
57 -x,-y+1/2,-z+1/2
58 y+1/2,-x+1/4,-z+1/4
59 x+3/4,y+3/4,-z
60 -y+1/4,x,-z+3/4
61 y,x+1/2,z
62 -x+1/2,y+1/4,z+3/4
63 -y+3/4,-x+3/4,z+1/2
64 x+1/4,-y,z+1/4

loop_
_atom_site_label
_atom_site_fract_x
_atom_site_fract_y
_atom_site_fract_z
_atom_site_B_iso_or_equiv
_atom_site_attached_hydrogens
Cu .2534(1) .2466 .25 0.99(4) 0
Cr .0 .0 .0 0.74(5) 0
Cl(1) .1958(1) .1899(1) .1855(1) 1.21(5) 0
Cl(2) .1719(2) .3281 .25 1.95(9) 0
Cl(3) .2320(1) .1790(1) .3269(1) 2.18(6) 0
N(1) .0737(4) .0544(4) -.0236(3) 1.2(2) 3
N(2) -.0335(4) .0673(3) .0551(3) 1.1(2) 3
N(3) .0484(4) -.0374(4) .0713(4) 1.4(2) 3

loop_
_geom_angle_atom_site_label_1
_geom_angle_atom_site_label_2
_geom_angle_atom_site_label_3
_geom_angle
_geom_angle_publ_flag
Cl(1) Cu Cl(1) 179.30(10) yes
Cl(1) Cu Cl(2) 89.60(10) yes
Cl(1) Cu Cl(3) 89.50(10) yes
Cl(2) Cu Cl(3) 108.20(10) yes
Cl(3) Cu Cl(3) 143.60(10) yes
N(1) Cr N(2) 90.7(3) yes
N(1) Cr N(3) 91.0(3) yes
N(2) Cr N(3) 91.3(3) yes

loop_
_geom_bond_atom_site_label_1
_geom_bond_atom_site_label_2
_geom_bond_distance
_geom_bond_publ_flag
Cu Cl(1) 2.292(3) yes
Cu Cl(2) 2.554(4) yes
Cu Cl(3) 2.319(3) yes
Cr N(1) 2.096(9) yes
Cr N(2) 2.066(7) yes
Cr N(3) 2.083(9) yes
